data_2215843
loop_
_publ_author_name
'Junshan Sun'
'Chunlin Ma'
'Rufen Zhang'

_publ_section_title
;
 Dimethyl(1,10-phenanthroline)bis(2,3,4,5-tetrafluorobenzoato)tin(IV)
;
_journal_coeditor_code CI2474
_journal_issue 11
_journal_name_full 'Acta Crystallographica Section E'
_journal_page_first m2691
_journal_page_last m2692
_journal_paper_doi 10.1107/S1600536807048362
_journal_volume 63
_journal_year 2007
_chemical_formula_iupac '[Sn (C H3)2 (C7 H F4 O2)2 (C12 H8 N2)]'
_chemical_formula_moiety 'C28 H16 F8 N2 O4 Sn'
_chemical_formula_sum 'C28 H16 F8 N2 O4 Sn'
_chemical_formula_weight 715.12
_chemical_name_systematic
;
Dimethyl(1,10-phenanthroline)bis(2,3,4,5-tetrafluorobenzoato)tin(IV)
;
_space_group_IT_number 2
_symmetry_cell_setting triclinic
_symmetry_space_group_name_Hall '-P 1'
_symmetry_space_group_name_H-M 'P -1'
_atom_sites_solution_hydrogens geom
_atom_sites_solution_primary direct
_atom_sites_solution_secondary difmap
_audit_creation_method SHELXL97
_cell_angle_alpha 90.519(10)
_cell_angle_beta 90.205(9)
_cell_angle_gamma 110.247(8)
_cell_formula_units_Z 2
_cell_length_a 7.265(4)
_cell_length_b 10.174(6)
_cell_length_c 18.957(11)
_cell_measurement_reflns_used 2191
_cell_measurement_temperature 298(2)
_cell_measurement_theta_max 25.769
_cell_measurement_theta_min 2.379
_cell_volume 1314.5(13)
_computing_cell_refinement 'SMART (Siemens, 1996)'
_computing_data_collection 'SMART (Siemens, 1996)'
_computing_data_reduction 'SAINT (Siemens, 1996)'
_computing_molecular_graphics 'SHELXTL (Sheldrick, 1997b)'
_computing_publication_material 'SHELXTL (Sheldrick, 1997b)'
_computing_structure_refinement 'SHELXL97 (Sheldrick, 1997a)'
_computing_structure_solution 'SHELXS97 (Sheldrick, 1997a)'
_diffrn_ambient_temperature 298(2)
_diffrn_measured_fraction_theta_full 0.965
_diffrn_measured_fraction_theta_max 0.965
_diffrn_measurement_device_type 'Siemens SMART CCD area-detector'
_diffrn_measurement_method '\f and \w'
_diffrn_radiation_monochromator graphite
_diffrn_radiation_source 'fine-focus sealed tube'
_diffrn_radiation_type MoK\a
_diffrn_radiation_wavelength 0.71073
_diffrn_reflns_av_R_equivalents 0.0540
_diffrn_reflns_av_sigmaI/netI 0.1103
_diffrn_reflns_limit_h_max 8
_diffrn_reflns_limit_h_min -8
_diffrn_reflns_limit_k_max 11
_diffrn_reflns_limit_k_min -12
_diffrn_reflns_limit_l_max 15
_diffrn_reflns_limit_l_min -22
_diffrn_reflns_number 6410
_diffrn_reflns_theta_full 25.01
_diffrn_reflns_theta_max 25.01
_diffrn_reflns_theta_min 2.13
_diffrn_standards_number 0
_exptl_absorpt_coefficient_mu 1.069
_exptl_absorpt_correction_T_max 0.9100
_exptl_absorpt_correction_T_min 0.8309
_exptl_absorpt_correction_type multi-scan
_exptl_absorpt_process_details '(SADABS; Sheldrick, 1996)'
_exptl_crystal_colour colourless
_exptl_crystal_density_diffrn 1.807
_exptl_crystal_density_method 'not measured'
_exptl_crystal_description block
_exptl_crystal_F_000 704
_exptl_crystal_size_max 0.18
_exptl_crystal_size_mid 0.13
_exptl_crystal_size_min 0.09
_refine_diff_density_max 1.643
_refine_diff_density_min -2.307
_refine_ls_extinction_method none
_refine_ls_goodness_of_fit_ref 1.007
_refine_ls_hydrogen_treatment constr
_refine_ls_matrix_type full
_refine_ls_number_parameters 388
_refine_ls_number_reflns 4483
_refine_ls_number_restraints 0
_refine_ls_restrained_S_all 1.007
_refine_ls_R_factor_all 0.1138
_refine_ls_R_factor_gt 0.0808
_refine_ls_shift/su_max 0.001
_refine_ls_shift/su_mean 0.000
_refine_ls_structure_factor_coef Fsqd
_refine_ls_weighting_details 'calc w = 1/[\s^2^(Fo^2^)+(0.132P)^2^] where P=(Fo^2^+2Fc^2^)/3'
_refine_ls_weighting_scheme calc
_refine_ls_wR_factor_gt 0.1985
_refine_ls_wR_factor_ref 0.2216
_reflns_number_gt 3007
_reflns_number_total 4483
_reflns_threshold_expression I>2\s(I)
_cod_data_source_file ci2474.cif
_cod_data_source_block I
_cod_database_code 2215843
_cod_database_fobs_code 2215843

loop_
_symmetry_equiv_pos_as_xyz
'x, y, z'
'-x, -y, -z'

loop_
_atom_site_type_symbol
_atom_site_label
_atom_site_fract_x
_atom_site_fract_y
_atom_site_fract_z
_atom_site_U_iso_or_equiv
_atom_site_adp_type
_atom_site_calc_flag
_atom_site_refinement_flags
_atom_site_occupancy
Sn Sn1 0.23811(11) 0.21428(7) 0.24653(4) 0.0428(3) Uani d . 1
F F1 0.6709(13) 0.3680(8) 0.4720(4) 0.089(2) Uani d . 1
F F2 0.8879(12) 0.5751(8) 0.5510(4) 0.079(2) Uani d . 1
F F3 0.9354(12) 0.8410(7) 0.5194(4) 0.085(2) Uani d . 1
F F4 0.7645(13) 0.8986(7) 0.4031(5) 0.095(3) Uani d . 1
F F5 0.1948(11) 0.5064(7) -0.0229(3) 0.0693(19) Uani d . 1
F F6 0.2542(13) 0.7781(8) -0.0370(4) 0.080(2) Uani d . 1
F F7 0.3925(12) 0.9560(6) 0.0717(4) 0.076(2) Uani d . 1
F F8 0.4790(11) 0.8624(7) 0.1952(4) 0.0697(19) Uani d . 1
N N1 0.2041(13) -0.0126(9) 0.3011(4) 0.048(2) Uani d . 1
N N2 0.0471(13) 0.0191(8) 0.1755(5) 0.048(2) Uani d . 1
O O1 0.4267(13) 0.2843(8) 0.3628(4) 0.065(2) Uani d . 1
O O2 0.4062(12) 0.4435(7) 0.2891(4) 0.063(2) Uani d . 1
O O3 0.1802(11) 0.3414(7) 0.1657(4) 0.0480(17) Uani d . 1
O O4 0.3100(14) 0.3174(8) 0.0624(4) 0.068(2) Uani d . 1
C C1 0.4652(17) 0.4077(12) 0.3462(6) 0.052(3) Uani d . 1
C C2 0.5966(14) 0.5214(10) 0.3913(5) 0.042(2) Uani d . 1
C C3 0.6878(16) 0.4988(10) 0.4510(6) 0.048(3) Uani d . 1
C C4 0.8018(17) 0.6015(12) 0.4933(5) 0.054(3) Uani d . 1
C C5 0.8270(18) 0.7387(12) 0.4780(6) 0.063(3) Uani d . 1
C C6 0.7380(17) 0.7658(10) 0.4181(6) 0.053(3) Uani d . 1
C C7 0.6231(16) 0.6614(11) 0.3753(6) 0.052(3) Uani d . 1
H H7 0.5626 0.6825 0.3359 0.062 Uiso calc R 1
C C8 0.2614(17) 0.3861(11) 0.1077(6) 0.049(3) Uani d . 1
C C9 0.2966(14) 0.5365(10) 0.0970(5) 0.042(2) Uani d . 1
C C10 0.2667(15) 0.5912(10) 0.0332(5) 0.045(2) Uani d . 1
C C11 0.2951(18) 0.7302(12) 0.0255(6) 0.057(3) Uani d . 1
C C12 0.3661(18) 0.8207(10) 0.0793(6) 0.055(3) Uani d . 1
C C13 0.4030(15) 0.7691(10) 0.1428(6) 0.046(2) Uani d . 1
C C14 0.3653(15) 0.6309(11) 0.1512(6) 0.046(2) Uani d . 1
H H14 0.3865 0.5986 0.1952 0.056 Uiso calc R 1
C C15 0.2854(18) -0.0276(13) 0.3634(6) 0.061(3) Uani d . 1
H H15 0.3559 0.0518 0.3895 0.073 Uiso calc R 1
C C16 0.2661(19) -0.1588(13) 0.3892(7) 0.066(3) Uani d . 1
H H16 0.3235 -0.1667 0.4322 0.079 Uiso calc R 1
C C17 0.1632(18) -0.2761(13) 0.3516(8) 0.069(4) Uani d . 1
H H17 0.1506 -0.3639 0.3690 0.083 Uiso calc R 1
C C18 0.0780(19) -0.2653(12) 0.2883(7) 0.061(3) Uani d . 1
C C19 0.1024(14) -0.1294(9) 0.2646(5) 0.040(2) Uani d . 1
C C20 0.0178(14) -0.1119(9) 0.1983(6) 0.043(2) Uani d . 1
C C21 -0.0894(15) -0.2316(10) 0.1590(6) 0.051(3) Uani d . 1
C C22 -0.1680(17) -0.2121(12) 0.0942(6) 0.053(3) Uani d . 1
H H22 -0.2387 -0.2886 0.0663 0.064 Uiso calc R 1
C C23 -0.1392(16) -0.0783(12) 0.0726(6) 0.057(3) Uani d . 1
H H23 -0.1924 -0.0625 0.0302 0.068 Uiso calc R 1
C C24 -0.0302(17) 0.0321(12) 0.1148(6) 0.058(3) Uani d . 1
H H24 -0.0101 0.1223 0.0990 0.070 Uiso calc R 1
C C25 -0.0352(18) -0.3825(11) 0.2462(7) 0.064(3) Uani d . 1
H H25 -0.0525 -0.4723 0.2619 0.076 Uiso calc R 1
C C26 -0.1164(18) -0.3679(11) 0.1858(7) 0.063(3) Uani d . 1
H H26 -0.1917 -0.4470 0.1604 0.076 Uiso calc R 1
C C27 0.5007(19) 0.2137(12) 0.2044(6) 0.066(3) Uani d . 1
H H27A 0.5862 0.3085 0.1972 0.098 Uiso calc R 1
H H27B 0.4758 0.1641 0.1601 0.098 Uiso calc R 1
H H27C 0.5617 0.1684 0.2364 0.098 Uiso calc R 1
C C28 -0.0154(18) 0.2079(12) 0.3005(6) 0.061(3) Uani d . 1
H H28A -0.0556 0.1281 0.3309 0.092 Uiso calc R 1
H H28B -0.1182 0.2007 0.2672 0.092 Uiso calc R 1
H H28C 0.0114 0.2919 0.3283 0.092 Uiso calc R 1

loop_
_atom_site_aniso_label
_atom_site_aniso_U_11
_atom_site_aniso_U_22
_atom_site_aniso_U_33
_atom_site_aniso_U_12
_atom_site_aniso_U_13
_atom_site_aniso_U_23
Sn1 0.0444(4) 0.0339(4) 0.0483(4) 0.0111(3) -0.0070(3) 0.0040(3)
F1 0.093(6) 0.073(5) 0.095(6) 0.020(4) -0.019(5) 0.006(4)
F2 0.088(5) 0.076(5) 0.061(4) 0.014(4) -0.027(4) 0.001(4)
F3 0.088(6) 0.057(4) 0.087(5) -0.004(4) -0.024(4) -0.021(4)
F4 0.115(7) 0.045(4) 0.112(6) 0.011(4) -0.020(5) 0.005(4)
F5 0.090(5) 0.055(4) 0.058(4) 0.021(4) -0.019(4) -0.008(3)
F6 0.110(6) 0.066(5) 0.073(4) 0.043(4) -0.012(4) 0.015(4)
F7 0.098(6) 0.038(3) 0.095(5) 0.026(4) 0.015(4) 0.011(3)
F8 0.075(5) 0.050(4) 0.078(4) 0.014(3) 0.003(4) -0.017(3)
N1 0.053(5) 0.043(5) 0.054(5) 0.023(4) 0.000(4) 0.015(4)
N2 0.051(5) 0.035(4) 0.060(6) 0.016(4) -0.008(4) 0.000(4)
O1 0.072(6) 0.041(4) 0.076(5) 0.013(4) -0.014(4) -0.002(4)
O2 0.069(5) 0.041(4) 0.060(5) -0.002(4) -0.023(4) -0.002(4)
O3 0.054(4) 0.042(4) 0.047(4) 0.016(3) -0.001(4) 0.009(3)
O4 0.089(6) 0.047(5) 0.066(5) 0.021(4) 0.009(5) 0.004(4)
C1 0.055(7) 0.051(7) 0.048(6) 0.017(5) -0.022(5) -0.005(5)
C2 0.036(5) 0.035(5) 0.054(6) 0.011(4) 0.002(5) -0.006(5)
C3 0.053(6) 0.031(5) 0.054(6) 0.006(5) 0.000(5) 0.007(5)
C4 0.057(7) 0.060(7) 0.041(6) 0.014(6) -0.004(5) -0.002(5)
C5 0.064(8) 0.051(7) 0.057(7) 0.000(6) -0.004(6) -0.012(6)
C6 0.054(7) 0.029(5) 0.068(7) 0.003(5) 0.003(6) 0.004(5)
C7 0.043(6) 0.044(6) 0.062(7) 0.006(5) -0.003(5) 0.001(5)
C8 0.055(7) 0.040(6) 0.046(6) 0.011(5) -0.012(5) -0.005(5)
C9 0.037(5) 0.042(5) 0.047(6) 0.012(4) -0.002(5) 0.005(5)
C10 0.044(6) 0.044(6) 0.045(6) 0.014(5) 0.004(5) 0.001(5)
C11 0.064(7) 0.050(7) 0.058(7) 0.019(6) 0.008(6) 0.014(6)
C12 0.063(7) 0.031(5) 0.071(7) 0.016(5) 0.010(6) 0.009(5)
C13 0.038(6) 0.040(5) 0.062(7) 0.016(5) 0.008(5) -0.004(5)
C14 0.037(5) 0.050(6) 0.052(6) 0.015(5) 0.007(5) 0.004(5)
C15 0.055(7) 0.069(8) 0.072(8) 0.037(6) -0.005(6) 0.012(6)
C16 0.063(8) 0.065(8) 0.081(8) 0.037(7) 0.006(7) 0.026(7)
C17 0.050(7) 0.060(8) 0.108(11) 0.032(6) 0.016(7) 0.034(7)
C18 0.066(8) 0.044(6) 0.071(8) 0.015(6) 0.018(6) 0.021(6)
C19 0.034(5) 0.024(4) 0.063(6) 0.012(4) 0.005(5) 0.009(4)
C20 0.032(5) 0.023(5) 0.065(7) 0.000(4) 0.008(5) 0.006(4)
C21 0.032(5) 0.038(6) 0.075(8) -0.001(4) 0.016(5) -0.001(5)
C22 0.049(6) 0.048(6) 0.056(7) 0.010(5) 0.005(5) -0.008(5)
C23 0.046(6) 0.051(7) 0.057(7) -0.003(5) -0.004(5) -0.001(5)
C24 0.064(7) 0.040(6) 0.055(7) 0.000(5) -0.011(6) 0.008(5)
C25 0.065(8) 0.031(6) 0.098(10) 0.021(5) 0.015(7) 0.013(6)
C26 0.059(7) 0.028(5) 0.095(9) 0.006(5) 0.021(7) 0.002(6)
C27 0.072(8) 0.050(7) 0.070(8) 0.016(6) -0.012(7) -0.010(6)
C28 0.068(8) 0.045(6) 0.065(7) 0.011(6) -0.004(6) 0.009(5)

loop_
_atom_type_symbol
_atom_type_description
_atom_type_scat_dispersion_real
_atom_type_scat_dispersion_imag
_atom_type_scat_source
C C 0.0033 0.0016 'International Tables Vol C Tables 4.2.6.8 and 6.1.1.4'
H H 0.0000 0.0000 'International Tables Vol C Tables 4.2.6.8 and 6.1.1.4'
N N 0.0061 0.0033 'International Tables Vol C Tables 4.2.6.8 and 6.1.1.4'
O O 0.0106 0.0060 'International Tables Vol C Tables 4.2.6.8 and 6.1.1.4'
Sn Sn -0.6537 1.4246 'International Tables Vol C Tables 4.2.6.8 and 6.1.1.4'
F F 0.0171 0.0103 'International Tables Vol C Tables 4.2.6.8 and 6.1.1.4'

loop_
_geom_angle_atom_site_label_1
_geom_angle_atom_site_label_2
_geom_angle_atom_site_label_3
_geom_angle
_geom_angle_publ_flag
C27 Sn1 C28 173.1(4) yes
C27 Sn1 O3 95.4(4) yes
C28 Sn1 O3 91.1(4) yes
C27 Sn1 O2 88.2(4) yes
C28 Sn1 O2 90.9(4) yes
O3 Sn1 O2 77.6(3) yes
C27 Sn1 N2 93.0(4) yes
C28 Sn1 N2 89.7(4) yes
O3 Sn1 N2 85.6(3) yes
O2 Sn1 N2 163.2(3) yes
C27 Sn1 N1 87.6(4) yes
C28 Sn1 N1 87.6(4) yes
O3 Sn1 N1 153.2(3) yes
O2 Sn1 N1 129.2(3) yes
N2 Sn1 N1 67.6(3) yes
C27 Sn1 O1 85.9(4) yes
C28 Sn1 O1 88.1(4) yes
O3 Sn1 O1 130.3(3) yes
O2 Sn1 O1 52.8(2) yes
N2 Sn1 O1 144.0(3) yes
N1 Sn1 O1 76.4(3) yes
C19 N1 C15 118.0(9) ?
C19 N1 Sn1 117.1(6) ?
C15 N1 Sn1 124.9(8) ?
C24 N2 C20 117.6(9) ?
C24 N2 Sn1 123.4(7) ?
C20 N2 Sn1 119.1(7) ?
C1 O1 Sn1 88.1(6) ?
C1 O2 Sn1 96.3(7) ?
C8 O3 Sn1 133.0(7) ?
O1 C1 O2 122.8(10) ?
O1 C1 C2 120.2(9) ?
O2 C1 C2 116.9(10) ?
C3 C2 C7 116.8(9) ?
C3 C2 C1 123.8(9) ?
C7 C2 C1 119.3(10) ?
C4 C3 F1 114.1(9) ?
C4 C3 C2 124.0(10) ?
F1 C3 C2 121.9(9) ?
F2 C4 C3 122.1(11) ?
F2 C4 C5 118.6(10) ?
C3 C4 C5 119.2(10) ?
F3 C5 C4 120.2(11) ?
F3 C5 C6 121.3(11) ?
C4 C5 C6 118.5(10) ?
F4 C6 C7 119.7(11) ?
F4 C6 C5 118.3(10) ?
C7 C6 C5 122.0(10) ?
C6 C7 C2 119.4(10) ?
C6 C7 H7 120.3 ?
C2 C7 H7 120.3 ?
O4 C8 O3 126.4(10) ?
O4 C8 C9 120.3(10) ?
O3 C8 C9 113.2(9) ?
C14 C9 C10 116.1(10) ?
C14 C9 C8 120.4(9) ?
C10 C9 C8 123.5(9) ?
F5 C10 C11 117.2(10) ?
F5 C10 C9 120.6(9) ?
C11 C10 C9 122.1(10) ?
C12 C11 F6 119.5(10) ?
C12 C11 C10 120.4(10) ?
F6 C11 C10 120.1(10) ?
F7 C12 C11 120.2(11) ?
F7 C12 C13 121.3(10) ?
C11 C12 C13 118.4(10) ?
F8 C13 C14 121.8(10) ?
F8 C13 C12 117.3(9) ?
C14 C13 C12 120.9(10) ?
C13 C14 C9 121.9(10) ?
C13 C14 H14 119.0 ?
C9 C14 H14 119.0 ?
N1 C15 C16 121.5(12) ?
N1 C15 H15 119.3 ?
C16 C15 H15 119.3 ?
C17 C16 C15 119.9(12) ?
C17 C16 H16 120.0 ?
C15 C16 H16 120.0 ?
C16 C17 C18 120.4(11) ?
C16 C17 H17 119.8 ?
C18 C17 H17 119.8 ?
C17 C18 C19 117.3(11) ?
C17 C18 C25 124.1(11) ?
C19 C18 C25 118.6(11) ?
N1 C19 C18 123.0(10) ?
N1 C19 C20 117.3(8) ?
C18 C19 C20 119.7(9) ?
N2 C20 C21 122.4(10) ?
N2 C20 C19 118.9(8) ?
C21 C20 C19 118.7(9) ?
C22 C21 C20 117.8(10) ?
C22 C21 C26 122.2(10) ?
C20 C21 C26 120.0(11) ?
C23 C22 C21 118.9(10) ?
C23 C22 H22 120.6 ?
C21 C22 H22 120.6 ?
C22 C23 C24 118.8(11) ?
C22 C23 H23 120.6 ?
C24 C23 H23 120.6 ?
N2 C24 C23 124.6(11) ?
N2 C24 H24 117.7 ?
C23 C24 H24 117.7 ?
C26 C25 C18 122.3(11) ?
C26 C25 H25 118.9 ?
C18 C25 H25 118.9 ?
C25 C26 C21 120.6(11) ?
C25 C26 H26 119.7 ?
C21 C26 H26 119.7 ?
Sn1 C27 H27A 109.5 ?
Sn1 C27 H27B 109.5 ?
H27A C27 H27B 109.5 ?
Sn1 C27 H27C 109.5 ?
H27A C27 H27C 109.5 ?
H27B C27 H27C 109.5 ?
Sn1 C28 H28A 109.5 ?
Sn1 C28 H28B 109.5 ?
H28A C28 H28B 109.5 ?
Sn1 C28 H28C 109.5 ?
H28A C28 H28C 109.5 ?
H28B C28 H28C 109.5 ?

loop_
_geom_bond_atom_site_label_1
_geom_bond_atom_site_label_2
_geom_bond_distance
_geom_bond_publ_flag
Sn1 C27 2.072(13) yes
Sn1 C28 2.092(13) yes
Sn1 O3 2.146(7) yes
Sn1 O2 2.360(7) yes
Sn1 N2 2.389(8) yes
Sn1 N1 2.472(8) yes
Sn1 O1 2.554(8) yes
F1 C3 1.356(12) ?
F2 C4 1.332(12) ?
F3 C5 1.317(12) ?
F4 C6 1.331(12) ?
F5 C10 1.347(11) ?
F6 C11 1.355(13) ?
F7 C12 1.332(11) ?
F8 C13 1.345(11) ?
N1 C19 1.346(12) ?
N1 C15 1.351(14) ?
N2 C24 1.307(13) ?
N2 C20 1.350(12) ?
O1 C1 1.232(13) ?
O2 C1 1.265(12) ?
O3 C8 1.261(13) ?
O4 C8 1.229(13) ?
C1 C2 1.481(14) ?
C2 C3 1.371(14) ?
C2 C7 1.406(14) ?
C3 C4 1.343(14) ?
C4 C5 1.378(16) ?
C5 C6 1.380(16) ?
C6 C7 1.359(14) ?
C7 H7 0.93 ?
C8 C9 1.478(14) ?
C9 C14 1.370(14) ?
C9 C10 1.382(14) ?
C10 C11 1.366(15) ?
C11 C12 1.344(16) ?
C12 C13 1.380(16) ?
C13 C14 1.348(14) ?
C14 H14 0.93 ?
C15 C16 1.388(16) ?
C15 H15 0.93 ?
C16 C17 1.361(18) ?
C16 H16 0.93 ?
C17 C18 1.371(17) ?
C17 H17 0.93 ?
C18 C19 1.410(14) ?
C18 C25 1.426(17) ?
C19 C20 1.436(14) ?
C20 C21 1.403(13) ?
C21 C22 1.397(16) ?
C21 C26 1.430(16) ?
C22 C23 1.370(16) ?
C22 H22 0.93 ?
C23 C24 1.376(14) ?
C23 H23 0.93 ?
C24 H24 0.93 ?
C25 C26 1.319(17) ?
C25 H25 0.93 ?
C26 H26 0.93 ?
C27 H27A 0.96 ?
C27 H27B 0.96 ?
C27 H27C 0.96 ?
C28 H28A 0.96 ?
C28 H28B 0.96 ?
C28 H28C 0.96 ?

loop_
_geom_hbond_atom_site_label_D
_geom_hbond_atom_site_label_H
_geom_hbond_atom_site_label_A
_geom_hbond_site_symmetry_A
_geom_hbond_distance_DH
_geom_hbond_distance_HA
_geom_hbond_distance_DA
_geom_hbond_angle_DHA
_geom_hbond_publ_flag
C22 H22 F5 2_555 0.93 2.48 3.217(13) 136 y
C22 H22 O4 2_555 0.93 2.49 3.191(14) 133 y
